data_7018040
loop_
_publ_author_name
'Cyriac, Anish'
'Jeon, Jong Yeob'
'Varghese, Jobi Kodiyan'
'Park, Ji Hae'
'Choi, Soo Young'
'Chung, Young Keun'
'Lee, Bun Yeoul'

_publ_section_title
;
 Unusual coordination mode of tetradentate Schiff base cobalt(iii)
 complexes.
;
_journal_issue 5
_journal_name_full 'Dalton transactions (Cambridge, England : 2003)'
_journal_page_first 1444
_journal_page_last 1447
_journal_paper_doi 10.1039/c2dt11871h
_journal_volume 41
_journal_year 2012
_chemical_formula_sum 'C27 H33 Cl2 Co N2 O4'
_chemical_formula_weight 579.38
_chemical_name_systematic
;
?
;
_space_group_IT_number 2
_symmetry_cell_setting triclinic
_symmetry_space_group_name_Hall '-P 1'
_symmetry_space_group_name_H-M 'P -1'
_atom_sites_solution_hydrogens geom
_atom_sites_solution_primary direct
_atom_sites_solution_secondary difmap
_audit_creation_method SHELXL-97
_cell_angle_alpha 82.506(2)
_cell_angle_beta 65.358(2)
_cell_angle_gamma 66.712(2)
_cell_formula_units_Z 2
_cell_length_a 11.0257(4)
_cell_length_b 12.2862(4)
_cell_length_c 12.3223(4)
_cell_measurement_reflns_used 4964
_cell_measurement_temperature 293(2)
_cell_measurement_theta_max 27.485
_cell_measurement_theta_min 0.998
_cell_volume 1392.42(9)
_computing_cell_refinement 'HKL Scalepack (Otwinowski & Minor 1997)'
_computing_data_collection 'Collect (Bruker AXS BV, 1997-2004)'
_computing_data_reduction 'HKL Denzo and Scalepack (Otwinowski & Minor 1997)'
_computing_molecular_graphics ORTEP32
_computing_publication_material 'WINGX v1.8'
_computing_structure_refinement 'SHELXL-97 (Sheldrick, 2008)'
_computing_structure_solution 'SHELXS-97 (Sheldrick, 2008)'
_diffrn_ambient_temperature 293(2)
_diffrn_detector_area_resol_mean 9
_diffrn_measured_fraction_theta_full 0.995
_diffrn_measured_fraction_theta_max 0.995
_diffrn_measurement_device '95mm CCD camera on \k-goniostat'
_diffrn_measurement_device_type KappaCCD
_diffrn_measurement_method CCD
_diffrn_radiation_monochromator 'horizonally mounted graphite crystal'
_diffrn_radiation_source 'fine-focus sealed tube'
_diffrn_radiation_type MoK\a
_diffrn_radiation_wavelength 0.71073
_diffrn_reflns_av_R_equivalents 0.0242
_diffrn_reflns_av_sigmaI/netI 0.0448
_diffrn_reflns_limit_h_max 10
_diffrn_reflns_limit_h_min -14
_diffrn_reflns_limit_k_max 10
_diffrn_reflns_limit_k_min -15
_diffrn_reflns_limit_l_max 15
_diffrn_reflns_limit_l_min -15
_diffrn_reflns_number 9154
_diffrn_reflns_theta_full 27.48
_diffrn_reflns_theta_max 27.48
_diffrn_reflns_theta_min 2.62
_exptl_absorpt_coefficient_mu 0.843
_exptl_absorpt_correction_T_max 0.8700
_exptl_absorpt_correction_T_min 0.7347
_exptl_absorpt_correction_type empirical
_exptl_absorpt_process_details 'R. H. Blessing, Acta Crystallogr., Sect A 1995, 51, 33-38.'
_exptl_crystal_colour 'Dark brown'
_exptl_crystal_density_diffrn 1.382
_exptl_crystal_density_method 'not measured'
_exptl_crystal_description Prism
_exptl_crystal_F_000 604
_exptl_crystal_size_max 0.39
_exptl_crystal_size_mid 0.19
_exptl_crystal_size_min 0.17
_refine_diff_density_max 0.707
_refine_diff_density_min -0.736
_refine_diff_density_rms 0.078
_refine_ls_extinction_method none
_refine_ls_goodness_of_fit_ref 1.029
_refine_ls_hydrogen_treatment constr
_refine_ls_matrix_type full
_refine_ls_number_parameters 330
_refine_ls_number_reflns 6350
_refine_ls_number_restraints 0
_refine_ls_restrained_S_all 1.029
_refine_ls_R_factor_all 0.0796
_refine_ls_R_factor_gt 0.0575
_refine_ls_shift/su_max 0.001
_refine_ls_shift/su_mean 0.000
_refine_ls_structure_factor_coef Fsqd
_refine_ls_weighting_details 'calc w=1/[\s^2^(Fo^2^)+(0.0818P)^2^+1.0292P] where P=(Fo^2^+2Fc^2^)/3'
_refine_ls_weighting_scheme calc
_refine_ls_wR_factor_gt 0.1499
_refine_ls_wR_factor_ref 0.1651
_reflns_number_gt 4852
_reflns_number_total 6350
_reflns_threshold_expression >2\s(I)
_cod_data_source_file c2dt11871h.txt
_cod_data_source_block co03
_cod_depositor_comments
;
The following automatic conversions were performed:

'_symmetry_cell_setting' value 'Triclinic' changed to 'triclinic'
according to /home/saulius/struct/CIF-dictionaries/cif_core.dic
dictionary named 'cif_core.dic' version 2.4.1 from
2010-06-29.

'_exptl_absorpt_correction_type' value 'Empirical'
changed to 'empirical' according to
/home/saulius/struct/CIF-dictionaries/cif_core.dic dictionary named
'cif_core.dic' version 2.4.1 from 2010-06-29.

Automatic conversion script
Id: cif_fix_values 1715 2011-07-08 13:25:40Z adriana 
;
_cod_original_cell_volume 1392.42(8)
_cod_database_code 7018040

loop_
_symmetry_equiv_pos_as_xyz
'x, y, z'
'-x, -y, -z'

loop_
_atom_site_label
_atom_site_type_symbol
_atom_site_fract_x
_atom_site_fract_y
_atom_site_fract_z
_atom_site_U_iso_or_equiv
_atom_site_adp_type
_atom_site_occupancy
_atom_site_symmetry_multiplicity
_atom_site_calc_flag
_atom_site_refinement_flags
Co1 Co 0.61578(4) 0.57708(3) 0.73290(4) 0.04006(15) Uani 1 1 d .
N1 N 0.5676(3) 0.4574(2) 0.8339(2) 0.0414(5) Uani 1 1 d .
N2 N 0.8026(3) 0.4573(2) 0.6711(2) 0.0420(6) Uani 1 1 d .
O1 O 0.4322(2) 0.69803(18) 0.7982(2) 0.0475(5) Uani 1 1 d .
O2 O 0.6707(2) 0.63932(18) 0.82847(19) 0.0456(5) Uani 1 1 d .
O3 O 0.5674(2) 0.54333(19) 0.60797(19) 0.0469(5) Uani 1 1 d .
O4 O 0.6586(2) 0.67486(19) 0.5903(2) 0.0499(5) Uani 1 1 d .
C1 C 0.6907(3) 0.3423(3) 0.8121(3) 0.0455(7) Uani 1 1 d .
H1 H 0.7406 0.3427 0.8617 0.055 Uiso 1 1 calc R
C2 C 0.7936(3) 0.3398(2) 0.6802(3) 0.0450(7) Uani 1 1 d .
H2 H 0.7460 0.3366 0.6296 0.054 Uiso 1 1 calc R
C3 C 0.9322(4) 0.2318(3) 0.6498(4) 0.0586(9) Uani 1 1 d .
H3A H 0.9818 0.2337 0.6983 0.070 Uiso 1 1 calc R
H3B H 0.9950 0.2312 0.5664 0.070 Uiso 1 1 calc R
C4 C 0.8965(5) 0.1208(3) 0.6739(4) 0.0712(11) Uani 1 1 d .
H4A H 0.8531 0.1168 0.6211 0.085 Uiso 1 1 calc R
H4B H 0.9847 0.0511 0.6567 0.085 Uiso 1 1 calc R
C5 C 0.7934(5) 0.1207(3) 0.8032(4) 0.0758(12) Uani 1 1 d .
H5A H 0.8412 0.1157 0.8553 0.091 Uiso 1 1 calc R
H5B H 0.7693 0.0510 0.8140 0.091 Uiso 1 1 calc R
C6 C 0.6542(4) 0.2318(3) 0.8393(4) 0.0652(10) Uani 1 1 d .
H6A H 0.5987 0.2316 0.7955 0.078 Uiso 1 1 calc R
H6B H 0.5962 0.2319 0.9239 0.078 Uiso 1 1 calc R
C7 C 0.4375(3) 0.4681(3) 0.9030(3) 0.0447(7) Uani 1 1 d .
H7 H 0.4247 0.4009 0.9419 0.054 Uiso 1 1 calc R
C8 C 0.3109(3) 0.5737(3) 0.9254(3) 0.0449(7) Uani 1 1 d .
C9 C 0.3152(3) 0.6836(3) 0.8754(3) 0.0445(7) Uani 1 1 d .
C10 C 0.1839(4) 0.7845(3) 0.9120(3) 0.0510(8) Uani 1 1 d .
C11 C 0.0580(4) 0.7719(3) 0.9901(3) 0.0570(9) Uani 1 1 d .
H11 H -0.0268 0.8390 1.0126 0.068 Uiso 1 1 calc R
C12 C 0.0507(4) 0.6631(3) 1.0377(3) 0.0577(9) Uani 1 1 d .
C13 C 0.1771(4) 0.5668(3) 1.0052(3) 0.0528(8) Uani 1 1 d .
H13 H 0.1758 0.4940 1.0363 0.063 Uiso 1 1 calc R
C14 C 0.1873(4) 0.9018(3) 0.8609(4) 0.0686(11) Uani 1 1 d .
H14A H 0.0905 0.9592 0.8837 0.103 Uiso 1 1 calc R
H14B H 0.2344 0.8931 0.7753 0.103 Uiso 1 1 calc R
H14C H 0.2392 0.9280 0.8909 0.103 Uiso 1 1 calc R
C15 C -0.0913(4) 0.6549(4) 1.1227(4) 0.0802(13) Uani 1 1 d .
H15A H -0.0741 0.5773 1.1546 0.120 Uiso 1 1 calc R
H15B H -0.1520 0.6690 1.0806 0.120 Uiso 1 1 calc R
H15C H -0.1380 0.7133 1.1868 0.120 Uiso 1 1 calc R
C16 C 0.9188(3) 0.4729(3) 0.6517(3) 0.0466(7) Uani 1 1 d .
H16 H 1.0071 0.4112 0.6154 0.056 Uiso 1 1 calc R
C17 C 0.9179(3) 0.5815(3) 0.6838(3) 0.0446(7) Uani 1 1 d .
C18 C 0.7929(3) 0.6570(3) 0.7766(3) 0.0422(6) Uani 1 1 d .
C19 C 0.8043(4) 0.7520(3) 0.8213(3) 0.0461(7) Uani 1 1 d .
C20 C 0.9325(4) 0.7695(3) 0.7706(3) 0.0509(8) Uani 1 1 d .
H20 H 0.9373 0.8330 0.8000 0.061 Uiso 1 1 calc R
C21 C 1.0559(4) 0.6973(3) 0.6774(3) 0.0517(8) Uani 1 1 d .
C22 C 1.0463(4) 0.6031(3) 0.6376(3) 0.0500(7) Uani 1 1 d .
H22 H 1.1273 0.5516 0.5780 0.060 Uiso 1 1 calc R
C23 C 0.6756(4) 0.8291(3) 0.9254(3) 0.0611(9) Uani 1 1 d .
H23A H 0.6930 0.8961 0.9380 0.092 Uiso 1 1 calc R
H23B H 0.6608 0.7838 0.9961 0.092 Uiso 1 1 calc R
H23C H 0.5914 0.8562 0.9080 0.092 Uiso 1 1 calc R
C24 C 1.1932(4) 0.7201(4) 0.6271(4) 0.0710(11) Uani 1 1 d .
H24A H 1.2637 0.6648 0.5615 0.107 Uiso 1 1 calc R
H24B H 1.2290 0.7106 0.6881 0.107 Uiso 1 1 calc R
H24C H 1.1745 0.7995 0.5997 0.107 Uiso 1 1 calc R
C25 C 0.6060(3) 0.6249(3) 0.5482(3) 0.0486(7) Uani 1 1 d .
C26 C 0.5903(5) 0.6590(4) 0.4325(4) 0.0714(11) Uani 1 1 d .
H26A H 0.5127 0.7346 0.4432 0.107 Uiso 1 1 calc R
H26B H 0.5696 0.6004 0.4067 0.107 Uiso 1 1 calc R
H26C H 0.6782 0.6639 0.3734 0.107 Uiso 1 1 calc R
C101 C 0.5850(10) 0.9376(5) 0.6508(6) 0.140(3) Uani 1 1 d .
H10A H 0.6473 0.8794 0.6854 0.167 Uiso 1 1 calc R
H10B H 0.5286 0.9009 0.6378 0.167 Uiso 1 1 calc R
Cl01 Cl 0.4696(3) 1.05647(14) 0.75165(19) 0.1402(7) Uani 1 1 d .
Cl02 Cl 0.6897(3) 0.9746(3) 0.5161(3) 0.2109(14) Uani 1 1 d .

loop_
_atom_site_aniso_label
_atom_site_aniso_U_11
_atom_site_aniso_U_22
_atom_site_aniso_U_33
_atom_site_aniso_U_23
_atom_site_aniso_U_13
_atom_site_aniso_U_12
Co1 0.0397(2) 0.0342(2) 0.0378(2) -0.00004(15) -0.01026(17) -0.01082(16)
N1 0.0415(13) 0.0366(12) 0.0390(14) 0.0003(10) -0.0123(11) -0.0115(10)
N2 0.0436(14) 0.0369(12) 0.0361(13) -0.0021(10) -0.0107(11) -0.0107(11)
O1 0.0418(12) 0.0375(10) 0.0486(13) -0.0001(9) -0.0102(10) -0.0087(9)
O2 0.0435(12) 0.0445(11) 0.0409(12) -0.0073(9) -0.0084(9) -0.0153(9)
O3 0.0482(12) 0.0482(12) 0.0421(12) 0.0015(9) -0.0157(10) -0.0183(10)
O4 0.0495(13) 0.0423(11) 0.0482(13) 0.0064(9) -0.0138(11) -0.0153(10)
C1 0.0484(17) 0.0372(14) 0.0430(17) 0.0019(12) -0.0159(14) -0.0111(13)
C2 0.0500(17) 0.0337(14) 0.0421(17) -0.0034(12) -0.0144(14) -0.0098(13)
C3 0.053(2) 0.0413(16) 0.060(2) -0.0058(15) -0.0110(17) -0.0064(15)
C4 0.073(3) 0.0359(17) 0.084(3) -0.0079(17) -0.024(2) -0.0052(17)
C5 0.068(3) 0.0376(17) 0.097(3) 0.0056(19) -0.022(2) -0.0085(17)
C6 0.060(2) 0.0385(17) 0.081(3) 0.0060(17) -0.018(2) -0.0157(16)
C7 0.0483(17) 0.0413(15) 0.0402(17) 0.0029(12) -0.0151(14) -0.0158(14)
C8 0.0448(17) 0.0477(16) 0.0374(16) -0.0004(13) -0.0138(13) -0.0151(14)
C9 0.0416(16) 0.0450(16) 0.0379(16) -0.0056(12) -0.0131(13) -0.0085(13)
C10 0.0477(18) 0.0476(17) 0.0473(19) -0.0056(14) -0.0157(15) -0.0092(14)
C11 0.0418(18) 0.059(2) 0.053(2) -0.0106(16) -0.0145(16) -0.0028(15)
C12 0.0443(18) 0.072(2) 0.049(2) -0.0019(17) -0.0146(16) -0.0179(17)
C13 0.0458(18) 0.0593(19) 0.0476(19) 0.0060(15) -0.0164(15) -0.0181(15)
C14 0.057(2) 0.0422(18) 0.083(3) -0.0079(18) -0.019(2) -0.0031(16)
C15 0.045(2) 0.096(3) 0.080(3) 0.007(2) -0.013(2) -0.023(2)
C16 0.0397(16) 0.0444(16) 0.0416(17) -0.0058(13) -0.0083(13) -0.0083(13)
C17 0.0432(16) 0.0445(16) 0.0396(17) -0.0009(13) -0.0137(13) -0.0123(13)
C18 0.0449(16) 0.0412(15) 0.0375(16) 0.0042(12) -0.0166(13) -0.0140(13)
C19 0.0514(18) 0.0416(15) 0.0407(17) 0.0024(12) -0.0159(14) -0.0161(14)
C20 0.059(2) 0.0477(17) 0.0486(19) 0.0012(14) -0.0225(16) -0.0214(15)
C21 0.0485(18) 0.0600(19) 0.0477(19) 0.0030(15) -0.0173(15) -0.0240(16)
C22 0.0431(17) 0.0565(18) 0.0426(18) -0.0020(14) -0.0128(14) -0.0146(15)
C23 0.064(2) 0.0520(19) 0.058(2) -0.0109(16) -0.0117(18) -0.0221(17)
C24 0.065(2) 0.096(3) 0.059(2) -0.004(2) -0.014(2) -0.046(2)
C25 0.0423(17) 0.0492(17) 0.0417(18) 0.0029(14) -0.0121(14) -0.0105(14)
C26 0.068(3) 0.088(3) 0.055(2) 0.020(2) -0.029(2) -0.027(2)
C101 0.216(8) 0.066(3) 0.120(6) 0.006(3) -0.080(6) -0.025(4)
Cl01 0.194(2) 0.0780(9) 0.1364(15) -0.0024(9) -0.0621(14) -0.0422(11)
Cl02 0.1101(16) 0.174(2) 0.243(3) -0.014(2) 0.0082(18) -0.0280(15)

loop_
_atom_type_symbol
_atom_type_description
_atom_type_scat_dispersion_real
_atom_type_scat_dispersion_imag
_atom_type_scat_source
C C 0.0033 0.0016 'International Tables Vol C Tables 4.2.6.8 and 6.1.1.4'
H H 0.0000 0.0000 'International Tables Vol C Tables 4.2.6.8 and 6.1.1.4'
Co Co 0.3494 0.9721 'International Tables Vol C Tables 4.2.6.8 and 6.1.1.4'
N N 0.0061 0.0033 'International Tables Vol C Tables 4.2.6.8 and 6.1.1.4'
O O 0.0106 0.0060 'International Tables Vol C Tables 4.2.6.8 and 6.1.1.4'
Cl Cl 0.1484 0.1585 'International Tables Vol C Tables 4.2.6.8 and 6.1.1.4'

loop_
_geom_angle_atom_site_label_1
_geom_angle_atom_site_label_2
_geom_angle_atom_site_label_3
_geom_angle
O1 Co1 O2 88.05(10)
O1 Co1 N2 177.80(11)
O2 Co1 N2 89.76(10)
O1 Co1 N1 96.23(10)
O2 Co1 N1 98.76(10)
N2 Co1 N1 83.94(11)
O1 Co1 O3 89.69(10)
O2 Co1 O3 166.07(9)
N2 Co1 O3 92.48(10)
N1 Co1 O3 95.15(10)
O1 Co1 O4 87.57(9)
O2 Co1 O4 99.81(10)
N2 Co1 O4 92.97(10)
N1 Co1 O4 161.15(10)
O3 Co1 O4 66.35(9)
O1 Co1 C25 86.97(11)
O2 Co1 C25 132.81(11)
N2 Co1 C25 94.65(11)
N1 Co1 C25 128.43(12)
O3 Co1 C25 33.29(10)
O4 Co1 C25 33.11(10)
C7 N1 C1 121.9(3)
C7 N1 Co1 123.9(2)
C1 N1 Co1 113.55(19)
C16 N2 C2 123.7(3)
C16 N2 Co1 124.0(2)
C2 N2 Co1 110.27(19)
C9 O1 Co1 125.47(19)
C18 O2 Co1 117.81(19)
C25 O3 Co1 88.63(19)
C25 O4 Co1 87.55(19)
N1 C1 C6 116.4(3)
N1 C1 C2 105.8(2)
C6 C1 C2 111.1(3)
N1 C1 H1 107.7
C6 C1 H1 107.7
C2 C1 H1 107.7
N2 C2 C3 117.8(3)
N2 C2 C1 102.0(2)
C3 C2 C1 111.1(3)
N2 C2 H2 108.5
C3 C2 H2 108.5
C1 C2 H2 108.5
C2 C3 C4 108.8(3)
C2 C3 H3A 109.9
C4 C3 H3A 109.9
C2 C3 H3B 109.9
C4 C3 H3B 109.9
H3A C3 H3B 108.3
C5 C4 C3 111.5(3)
C5 C4 H4A 109.3
C3 C4 H4A 109.3
C5 C4 H4B 109.3
C3 C4 H4B 109.3
H4A C4 H4B 108.0
C4 C5 C6 112.5(3)
C4 C5 H5A 109.1
C6 C5 H5A 109.1
C4 C5 H5B 109.1
C6 C5 H5B 109.1
H5A C5 H5B 107.8
C1 C6 C5 109.8(3)
C1 C6 H6A 109.7
C5 C6 H6A 109.7
C1 C6 H6B 109.7
C5 C6 H6B 109.7
H6A C6 H6B 108.2
N1 C7 C8 126.2(3)
N1 C7 H7 116.9
C8 C7 H7 116.9
C9 C8 C13 119.7(3)
C9 C8 C7 122.9(3)
C13 C8 C7 117.3(3)
O1 C9 C8 124.3(3)
O1 C9 C10 117.9(3)
C8 C9 C10 117.8(3)
C11 C10 C9 119.5(3)
C11 C10 C14 122.1(3)
C9 C10 C14 118.3(3)
C10 C11 C12 123.6(3)
C10 C11 H11 118.2
C12 C11 H11 118.2
C13 C12 C11 116.9(3)
C13 C12 C15 122.0(4)
C11 C12 C15 121.1(4)
C12 C13 C8 122.4(3)
C12 C13 H13 118.8
C8 C13 H13 118.8
C10 C14 H14A 109.5
C10 C14 H14B 109.5
H14A C14 H14B 109.5
C10 C14 H14C 109.5
H14A C14 H14C 109.5
H14B C14 H14C 109.5
C12 C15 H15A 109.5
C12 C15 H15B 109.5
H15A C15 H15B 109.5
C12 C15 H15C 109.5
H15A C15 H15C 109.5
H15B C15 H15C 109.5
N2 C16 C17 122.8(3)
N2 C16 H16 118.6
C17 C16 H16 118.6
C22 C17 C18 120.2(3)
C22 C17 C16 120.0(3)
C18 C17 C16 119.0(3)
O2 C18 C17 123.8(3)
O2 C18 C19 118.5(3)
C17 C18 C19 117.5(3)
C20 C19 C18 119.3(3)
C20 C19 C23 122.1(3)
C18 C19 C23 118.6(3)
C19 C20 C21 123.9(3)
C19 C20 H20 118.1
C21 C20 H20 118.1
C22 C21 C20 116.7(3)
C22 C21 C24 122.0(3)
C20 C21 C24 121.3(3)
C21 C22 C17 122.3(3)
C21 C22 H22 118.9
C17 C22 H22 118.9
C19 C23 H23A 109.5
C19 C23 H23B 109.5
H23A C23 H23B 109.5
C19 C23 H23C 109.5
H23A C23 H23C 109.5
H23B C23 H23C 109.5
C21 C24 H24A 109.5
C21 C24 H24B 109.5
H24A C24 H24B 109.5
C21 C24 H24C 109.5
H24A C24 H24C 109.5
H24B C24 H24C 109.5
O4 C25 O3 117.3(3)
O4 C25 C26 121.9(3)
O3 C25 C26 120.9(3)
O4 C25 Co1 59.34(17)
O3 C25 Co1 58.08(17)
C26 C25 Co1 176.6(3)
C25 C26 H26A 109.5
C25 C26 H26B 109.5
H26A C26 H26B 109.5
C25 C26 H26C 109.5
H26A C26 H26C 109.5
H26B C26 H26C 109.5
Cl02 C101 Cl01 113.9(4)
Cl02 C101 H10A 108.8
Cl01 C101 H10A 108.8
Cl02 C101 H10B 108.8
Cl01 C101 H10B 108.8
H10A C101 H10B 107.7

loop_
_geom_bond_atom_site_label_1
_geom_bond_atom_site_label_2
_geom_bond_distance
Co1 O1 1.878(2)
Co1 O2 1.880(2)
Co1 N2 1.891(3)
Co1 N1 1.892(2)
Co1 O3 1.962(2)
Co1 O4 1.990(2)
Co1 C25 2.311(3)
N1 C7 1.289(4)
N1 C1 1.480(4)
N2 C16 1.289(4)
N2 C2 1.473(4)
O1 C9 1.310(4)
O2 C18 1.322(4)
O3 C25 1.269(4)
O4 C25 1.264(4)
C1 C6 1.522(4)
C1 C2 1.542(4)
C1 H1 0.9800
C2 C3 1.512(4)
C2 H2 0.9800
C3 C4 1.525(5)
C3 H3A 0.9700
C3 H3B 0.9700
C4 C5 1.523(6)
C4 H4A 0.9700
C4 H4B 0.9700
C5 C6 1.533(5)
C5 H5A 0.9700
C5 H5B 0.9700
C6 H6A 0.9700
C6 H6B 0.9700
C7 C8 1.431(4)
C7 H7 0.9300
C8 C9 1.418(4)
C8 C13 1.420(5)
C9 C10 1.421(4)
C10 C11 1.376(5)
C10 C14 1.503(5)
C11 C12 1.407(5)
C11 H11 0.9300
C12 C13 1.363(5)
C12 C15 1.513(5)
C13 H13 0.9300
C14 H14A 0.9600
C14 H14B 0.9600
C14 H14C 0.9600
C15 H15A 0.9600
C15 H15B 0.9600
C15 H15C 0.9600
C16 C17 1.435(4)
C16 H16 0.9300
C17 C22 1.408(4)
C17 C18 1.421(4)
C18 C19 1.421(4)
C19 C20 1.379(5)
C19 C23 1.514(5)
C20 C21 1.402(5)
C20 H20 0.9300
C21 C22 1.371(5)
C21 C24 1.504(5)
C22 H22 0.9300
C23 H23A 0.9600
C23 H23B 0.9600
C23 H23C 0.9600
C24 H24A 0.9600
C24 H24B 0.9600
C24 H24C 0.9600
C25 C26 1.493(5)
C26 H26A 0.9600
C26 H26B 0.9600
C26 H26C 0.9600
C101 Cl02 1.707(8)
C101 Cl01 1.726(6)
C101 H10A 0.9700
C101 H10B 0.9700
